data_4129020
loop_
_publ_author_name
'Zhang, Guoqi'
'Wu, Jing'
'Zheng, Shengping'
'Neary, Michelle C.'
'Mao, Jincheng'
'Flores, Marco'
'Trovitch, Ryan J.'
'Dub, Pavel A.'

_publ_section_title
;
 Redox-Noninnocent Ligand-Supported Vanadium Catalysts for the
 Chemoselective Reduction of C&#x2550;X (X = O, N) Functionalities.
;
_journal_issue 38
_journal_name_full 'Journal of the American Chemical Society'
_journal_page_first 15230
_journal_page_last 15239
_journal_paper_doi 10.1021/jacs.9b07062
_journal_volume 141
_journal_year 2019
_chemical_formula_moiety 'C29 H37 N3 Si2 V'
_chemical_formula_sum 'C29 H37 N3 Si2 V'
_chemical_formula_weight 534.73
_space_group_crystal_system monoclinic
_space_group_IT_number 14
_space_group_name_Hall '-P 2ybc'
_space_group_name_H-M_alt 'P 1 21/c 1'
_atom_sites_solution_hydrogens geom
_audit_creation_method SHELXL-2014/7
_cell_angle_alpha 90
_cell_angle_beta 91.164(3)
_cell_angle_gamma 90
_cell_formula_units_Z 4
_cell_length_a 15.9192(11)
_cell_length_b 9.2597(5)
_cell_length_c 19.7266(12)
_cell_measurement_reflns_used 9939
_cell_measurement_temperature 130(2)
_cell_measurement_theta_max 29.78
_cell_measurement_theta_min 2.41
_cell_volume 2907.2(3)
_computing_cell_refinement 'Bruker SAINT'
_computing_data_collection 'Bruker APEX2'
_computing_data_reduction 'Bruker SAINT'
_computing_molecular_graphics 'Bruker SHELXTL'
_computing_publication_material 'Bruker SHELXTL'
_computing_structure_refinement 'SHELXL-2014/7 (Sheldrick, 2014)'
_computing_structure_solution 'SHELXS-97 (Sheldrick 2008)'
_diffrn_ambient_temperature 130(2)
_diffrn_measured_fraction_theta_full 1.000
_diffrn_measured_fraction_theta_max 0.924
_diffrn_measurement_device_type 'Bruker APEX-II CCD'
_diffrn_measurement_method '\f and \w scans'
_diffrn_radiation_type MoK\a
_diffrn_radiation_wavelength 0.71073
_diffrn_reflns_av_R_equivalents 0.0667
_diffrn_reflns_av_unetI/netI 0.0494
_diffrn_reflns_Laue_measured_fraction_full 1.000
_diffrn_reflns_Laue_measured_fraction_max 0.924
_diffrn_reflns_limit_h_max 21
_diffrn_reflns_limit_h_min -21
_diffrn_reflns_limit_k_max 13
_diffrn_reflns_limit_k_min -12
_diffrn_reflns_limit_l_max 25
_diffrn_reflns_limit_l_min -27
_diffrn_reflns_number 66883
_diffrn_reflns_point_group_measured_fraction_full 1.000
_diffrn_reflns_point_group_measured_fraction_max 0.924
_diffrn_reflns_theta_full 25.000
_diffrn_reflns_theta_max 30.290
_diffrn_reflns_theta_min 2.407
_exptl_absorpt_coefficient_mu 0.445
_exptl_absorpt_correction_T_max 0.7460
_exptl_absorpt_correction_T_min 0.6807
_exptl_absorpt_correction_type empirical
_exptl_absorpt_process_details sadabs
_exptl_crystal_colour brown
_exptl_crystal_density_diffrn 1.222
_exptl_crystal_description plate
_exptl_crystal_F_000 1132
_exptl_crystal_size_max 0.550
_exptl_crystal_size_mid 0.380
_exptl_crystal_size_min 0.040
_refine_diff_density_max 0.494
_refine_diff_density_min -0.287
_refine_diff_density_rms 0.072
_refine_ls_extinction_method none
_refine_ls_goodness_of_fit_ref 1.042
_refine_ls_hydrogen_treatment constr
_refine_ls_matrix_type full
_refine_ls_number_parameters 322
_refine_ls_number_reflns 8044
_refine_ls_number_restraints 0
_refine_ls_restrained_S_all 1.042
_refine_ls_R_factor_all 0.0842
_refine_ls_R_factor_gt 0.0440
_refine_ls_shift/su_max 0.001
_refine_ls_shift/su_mean 0.000
_refine_ls_structure_factor_coef Fsqd
_refine_ls_weighting_details 'w=1/[\s^2^(Fo^2^)+(0.0501P)^2^+1.4804P] where P=(Fo^2^+2Fc^2^)/3'
_refine_ls_weighting_scheme calc
_refine_ls_wR_factor_gt 0.0976
_refine_ls_wR_factor_ref 0.1146
_reflns_Friedel_coverage 0.000
_reflns_number_gt 5562
_reflns_number_total 8044
_reflns_threshold_expression 'I > 2\s(I)'
_cod_data_source_file ja9b07062_si_004.cif
_cod_data_source_block gz1130
_cod_original_sg_symbol_H-M 'P 21/c'
_cod_database_code 4129020
_shelx_shelxl_version_number 2014/7
_shelx_space_group_comment
; 
The symmetry employed for this shelxl refinement is uniquely defined 
by the following loop, which should always be used as a source of 
symmetry information in preference to the above space-group names. 
They are only intended as comments. 
;
_shelx_estimated_absorpt_t_min 0.792
_shelx_estimated_absorpt_t_max 0.982

loop_
_space_group_symop_operation_xyz
'x, y, z'
'-x, y+1/2, -z+1/2'
'-x, -y, -z'
'x, -y-1/2, z-1/2'

loop_
_atom_site_label
_atom_site_type_symbol
_atom_site_fract_x
_atom_site_fract_y
_atom_site_fract_z
_atom_site_U_iso_or_equiv
_atom_site_adp_type
_atom_site_occupancy
_atom_site_site_symmetry_order
_atom_site_calc_flag
_atom_site_refinement_flags_posn
_atom_site_refinement_flags_adp
V1 V 0.81398(2) 0.48653(3) 0.53557(2) 0.02010(9) Uani 1 1 d . .
C11 C 0.88753(12) 0.3528(2) 0.59810(10) 0.0236(4) Uani 1 1 d . .
H11A H 0.8848 0.2535 0.5796 0.028 Uiso 1 1 calc R U
H11B H 0.9466 0.3853 0.5957 0.028 Uiso 1 1 calc R U
Si1 Si 0.85831(3) 0.34617(6) 0.68859(3) 0.02517(13) Uani 1 1 d . .
C12 C 0.93360(15) 0.2343(3) 0.74080(12) 0.0403(5) Uani 1 1 d . .
H12A H 0.9899 0.2767 0.7390 0.060 Uiso 1 1 calc R U
H12B H 0.9350 0.1357 0.7227 0.060 Uiso 1 1 calc R U
H12C H 0.9153 0.2320 0.7879 0.060 Uiso 1 1 calc R U
C13 C 0.74996(13) 0.2689(2) 0.69852(11) 0.0335(5) Uani 1 1 d . .
H13A H 0.7442 0.1811 0.6711 0.050 Uiso 1 1 calc R U
H13B H 0.7080 0.3400 0.6834 0.050 Uiso 1 1 calc R U
H13C H 0.7412 0.2454 0.7463 0.050 Uiso 1 1 calc R U
C14 C 0.85781(18) 0.5312(3) 0.72624(13) 0.0468(6) Uani 1 1 d . .
H14A H 0.9111 0.5795 0.7169 0.070 Uiso 1 1 calc R U
H14B H 0.8508 0.5241 0.7754 0.070 Uiso 1 1 calc R U
H14C H 0.8113 0.5871 0.7062 0.070 Uiso 1 1 calc R U
C21 C 0.83787(12) 0.4858(2) 0.43186(10) 0.0256(4) Uani 1 1 d . .
H21A H 0.8977 0.5104 0.4257 0.031 Uiso 1 1 calc R U
H21B H 0.8291 0.3865 0.4145 0.031 Uiso 1 1 calc R U
Si2 Si 0.77295(3) 0.61077(6) 0.37959(3) 0.02618(13) Uani 1 1 d . .
C22 C 0.78870(18) 0.8023(2) 0.40839(12) 0.0473(7) Uani 1 1 d . .
H22A H 0.8489 0.8239 0.4110 0.071 Uiso 1 1 calc R U
H22B H 0.7643 0.8150 0.4532 0.071 Uiso 1 1 calc R U
H22C H 0.7611 0.8680 0.3760 0.071 Uiso 1 1 calc R U
C23 C 0.65909(14) 0.5634(4) 0.38507(14) 0.0589(8) Uani 1 1 d . .
H23A H 0.6509 0.4623 0.3719 0.088 Uiso 1 1 calc R U
H23B H 0.6261 0.6258 0.3545 0.088 Uiso 1 1 calc R U
H23C H 0.6406 0.5772 0.4317 0.088 Uiso 1 1 calc R U
C24 C 0.79933(15) 0.6042(2) 0.28776(11) 0.0357(5) Uani 1 1 d . .
H24A H 0.8582 0.6317 0.2823 0.054 Uiso 1 1 calc R U
H24B H 0.7631 0.6714 0.2624 0.054 Uiso 1 1 calc R U
H24C H 0.7905 0.5060 0.2705 0.054 Uiso 1 1 calc R U
N1 N 0.87956(9) 0.68063(16) 0.55766(8) 0.0208(3) Uani 1 1 d . .
C31 C 0.96143(12) 0.7080(2) 0.54672(10) 0.0264(4) Uani 1 1 d . .
H31A H 0.9945 0.6343 0.5270 0.032 Uiso 1 1 calc R U
C32 C 0.99927(13) 0.8368(2) 0.56269(11) 0.0309(5) Uani 1 1 d . .
H32A H 1.0570 0.8520 0.5537 0.037 Uiso 1 1 calc R U
C33 C 0.95183(13) 0.9445(2) 0.59210(11) 0.0311(5) Uani 1 1 d . .
H33A H 0.9768 1.0343 0.6042 0.037 Uiso 1 1 calc R U
C34 C 0.86785(12) 0.9198(2) 0.60362(10) 0.0258(4) Uani 1 1 d . .
H34A H 0.8343 0.9928 0.6234 0.031 Uiso 1 1 calc R U
C35 C 0.83250(11) 0.78688(19) 0.58605(9) 0.0208(4) Uani 1 1 d . .
N2 N 0.72605(9) 0.60959(16) 0.57345(8) 0.0204(3) Uani 1 1 d . .
C41 C 0.74445(11) 0.74773(19) 0.59486(9) 0.0200(4) Uani 1 1 d . .
C42 C 0.68347(11) 0.83534(19) 0.62145(9) 0.0212(4) Uani 1 1 d . .
H42A H 0.6977 0.9302 0.6360 0.025 Uiso 1 1 calc R U
C43 C 0.60034(12) 0.7860(2) 0.62729(10) 0.0227(4) Uani 1 1 d . .
C44 C 0.58271(12) 0.6438(2) 0.60561(10) 0.0231(4) Uani 1 1 d . .
H44A H 0.5273 0.6066 0.6090 0.028 Uiso 1 1 calc R U
C45 C 0.64515(11) 0.55850(19) 0.57960(10) 0.0213(4) Uani 1 1 d . .
N3 N 0.70800(10) 0.34906(16) 0.53288(8) 0.0228(3) Uani 1 1 d . .
C51 C 0.70523(13) 0.2088(2) 0.51293(10) 0.0290(4) Uani 1 1 d . .
H51A H 0.7545 0.1668 0.4950 0.035 Uiso 1 1 calc R U
C52 C 0.63445(14) 0.1246(2) 0.51745(12) 0.0338(5) Uani 1 1 d . .
H52A H 0.6354 0.0264 0.5036 0.041 Uiso 1 1 calc R U
C53 C 0.56165(14) 0.1849(2) 0.54253(12) 0.0353(5) Uani 1 1 d . .
H53A H 0.5121 0.1285 0.5462 0.042 Uiso 1 1 calc R U
C54 C 0.56212(13) 0.3281(2) 0.56211(11) 0.0297(4) Uani 1 1 d . .
H54A H 0.5125 0.3714 0.5787 0.036 Uiso 1 1 calc R U
C55 C 0.63567(12) 0.4086(2) 0.55748(10) 0.0230(4) Uani 1 1 d . .
C61 C 0.53462(12) 0.8798(2) 0.65591(9) 0.0236(4) Uani 1 1 d . .
C62 C 0.55496(14) 0.9955(2) 0.69786(11) 0.0330(5) Uani 1 1 d . .
H62A H 0.6123 1.0145 0.7089 0.040 Uiso 1 1 calc R U
C63 C 0.49322(15) 1.0836(3) 0.72388(12) 0.0412(6) Uani 1 1 d . .
H63A H 0.5087 1.1629 0.7520 0.049 Uiso 1 1 calc R U
C64 C 0.40969(15) 1.0575(3) 0.70944(12) 0.0417(6) Uani 1 1 d . .
H64A H 0.3675 1.1182 0.7274 0.050 Uiso 1 1 calc R U
C65 C 0.38811(14) 0.9421(3) 0.66860(12) 0.0385(5) Uani 1 1 d . .
H65A H 0.3305 0.9223 0.6590 0.046 Uiso 1 1 calc R U
C66 C 0.44922(13) 0.8549(2) 0.64153(11) 0.0294(4) Uani 1 1 d . .
H66A H 0.4332 0.7769 0.6128 0.035 Uiso 1 1 calc R U

loop_
_atom_site_aniso_label
_atom_site_aniso_U_11
_atom_site_aniso_U_22
_atom_site_aniso_U_33
_atom_site_aniso_U_23
_atom_site_aniso_U_13
_atom_site_aniso_U_12
V1 0.02067(16) 0.01782(15) 0.02189(17) 0.00135(12) 0.00268(12) 0.00505(12)
C11 0.0225(9) 0.0198(8) 0.0286(11) 0.0022(8) 0.0021(8) 0.0050(7)
Si1 0.0276(3) 0.0235(3) 0.0244(3) 0.0008(2) -0.0022(2) -0.0004(2)
C12 0.0371(13) 0.0466(13) 0.0368(13) 0.0089(11) -0.0082(10) 0.0039(10)
C13 0.0335(11) 0.0376(11) 0.0293(12) 0.0046(9) 0.0027(9) -0.0007(9)
C14 0.0713(18) 0.0339(12) 0.0349(14) -0.0083(10) -0.0065(12) -0.0053(12)
C21 0.0264(10) 0.0253(9) 0.0251(10) 0.0006(8) 0.0040(8) 0.0079(8)
Si2 0.0257(3) 0.0309(3) 0.0220(3) 0.0035(2) 0.0015(2) 0.0059(2)
C22 0.0765(19) 0.0341(12) 0.0309(13) 0.0021(10) -0.0059(12) 0.0213(12)
C23 0.0273(12) 0.099(2) 0.0505(17) 0.0336(16) -0.0012(11) 0.0030(14)
C24 0.0472(13) 0.0345(11) 0.0255(11) 0.0016(9) 0.0020(9) -0.0001(10)
N1 0.0203(8) 0.0196(7) 0.0225(8) 0.0034(6) 0.0031(6) 0.0042(6)
C31 0.0207(9) 0.0267(9) 0.0318(11) 0.0039(8) 0.0050(8) 0.0060(8)
C32 0.0213(10) 0.0299(10) 0.0418(13) 0.0050(9) 0.0058(9) 0.0002(8)
C33 0.0280(11) 0.0236(9) 0.0417(13) -0.0003(9) 0.0024(9) -0.0033(8)
C34 0.0269(10) 0.0203(9) 0.0305(11) 0.0004(8) 0.0055(8) 0.0025(7)
C35 0.0227(9) 0.0199(8) 0.0199(10) 0.0022(7) 0.0036(7) 0.0029(7)
N2 0.0193(7) 0.0186(7) 0.0233(8) 0.0007(6) 0.0030(6) 0.0017(6)
C41 0.0217(9) 0.0194(8) 0.0189(9) 0.0014(7) 0.0020(7) 0.0014(7)
C42 0.0243(9) 0.0189(8) 0.0204(10) 0.0004(7) 0.0022(7) 0.0020(7)
C43 0.0230(9) 0.0249(9) 0.0204(10) 0.0024(7) 0.0039(7) 0.0034(7)
C44 0.0188(9) 0.0257(9) 0.0251(10) 0.0039(8) 0.0019(7) 0.0009(7)
C45 0.0213(9) 0.0205(8) 0.0221(10) 0.0032(7) 0.0020(7) 0.0006(7)
N3 0.0249(8) 0.0212(7) 0.0223(8) 0.0017(6) 0.0000(6) 0.0032(6)
C51 0.0354(11) 0.0234(9) 0.0279(11) -0.0005(8) -0.0048(9) 0.0048(8)
C52 0.0411(12) 0.0216(9) 0.0384(13) -0.0018(9) -0.0092(10) -0.0009(9)
C53 0.0349(12) 0.0294(11) 0.0414(13) 0.0022(9) -0.0075(10) -0.0085(9)
C54 0.0230(10) 0.0314(10) 0.0344(12) 0.0021(9) -0.0017(8) -0.0019(8)
C55 0.0251(9) 0.0225(9) 0.0213(10) 0.0031(7) -0.0009(7) 0.0021(7)
C61 0.0250(10) 0.0270(9) 0.0188(10) 0.0043(7) 0.0055(7) 0.0057(8)
C62 0.0285(11) 0.0385(11) 0.0323(12) -0.0067(10) 0.0054(9) 0.0043(9)
C63 0.0423(13) 0.0449(13) 0.0367(13) -0.0156(11) 0.0074(10) 0.0110(11)
C64 0.0375(13) 0.0483(14) 0.0395(14) -0.0025(11) 0.0078(10) 0.0213(11)
C65 0.0261(11) 0.0445(13) 0.0449(14) 0.0046(11) 0.0029(10) 0.0115(9)
C66 0.0283(10) 0.0292(10) 0.0308(11) 0.0050(9) 0.0013(8) 0.0048(8)

loop_
_atom_type_symbol
_atom_type_description
_atom_type_scat_dispersion_real
_atom_type_scat_dispersion_imag
_atom_type_scat_source
C C 0.0033 0.0016 'International Tables Vol C Tables 4.2.6.8 and 6.1.1.4'
H H 0.0000 0.0000 'International Tables Vol C Tables 4.2.6.8 and 6.1.1.4'
N N 0.0061 0.0033 'International Tables Vol C Tables 4.2.6.8 and 6.1.1.4'
Si Si 0.0817 0.0704 'International Tables Vol C Tables 4.2.6.8 and 6.1.1.4'
V V 0.3005 0.5294 'International Tables Vol C Tables 4.2.6.8 and 6.1.1.4'

loop_
_geom_angle_atom_site_label_1
_geom_angle_atom_site_label_2
_geom_angle_atom_site_label_3
_geom_angle
N2 V1 C21 121.33(7)
N2 V1 C11 120.95(7)
C21 V1 C11 117.73(7)
N2 V1 N3 77.54(6)
C21 V1 N3 97.73(7)
C11 V1 N3 95.48(7)
N2 V1 N1 77.39(6)
C21 V1 N1 96.06(7)
C11 V1 N1 96.51(7)
N3 V1 N1 154.91(6)
Si1 C11 V1 116.06(9)
Si1 C11 H11A 108.3
V1 C11 H11A 108.3
Si1 C11 H11B 108.3
V1 C11 H11B 108.3
H11A C11 H11B 107.4
C11 Si1 C14 110.82(10)
C11 Si1 C12 112.13(10)
C14 Si1 C12 107.23(12)
C11 Si1 C13 111.18(9)
C14 Si1 C13 107.23(12)
C12 Si1 C13 108.04(11)
Si1 C12 H12A 109.5
Si1 C12 H12B 109.5
H12A C12 H12B 109.5
Si1 C12 H12C 109.5
H12A C12 H12C 109.5
H12B C12 H12C 109.5
Si1 C13 H13A 109.5
Si1 C13 H13B 109.5
H13A C13 H13B 109.5
Si1 C13 H13C 109.5
H13A C13 H13C 109.5
H13B C13 H13C 109.5
Si1 C14 H14A 109.5
Si1 C14 H14B 109.5
H14A C14 H14B 109.5
Si1 C14 H14C 109.5
H14A C14 H14C 109.5
H14B C14 H14C 109.5
Si2 C21 V1 115.64(9)
Si2 C21 H21A 108.4
V1 C21 H21A 108.4
Si2 C21 H21B 108.4
V1 C21 H21B 108.4
H21A C21 H21B 107.4
C21 Si2 C24 112.68(10)
C21 Si2 C23 110.60(11)
C24 Si2 C23 106.60(12)
C21 Si2 C22 110.64(10)
C24 Si2 C22 107.02(11)
C23 Si2 C22 109.13(14)
Si2 C22 H22A 109.5
Si2 C22 H22B 109.5
H22A C22 H22B 109.5
Si2 C22 H22C 109.5
H22A C22 H22C 109.5
H22B C22 H22C 109.5
Si2 C23 H23A 109.5
Si2 C23 H23B 109.5
H23A C23 H23B 109.5
Si2 C23 H23C 109.5
H23A C23 H23C 109.5
H23B C23 H23C 109.5
Si2 C24 H24A 109.5
Si2 C24 H24B 109.5
H24A C24 H24B 109.5
Si2 C24 H24C 109.5
H24A C24 H24C 109.5
H24B C24 H24C 109.5
C31 N1 C35 118.08(16)
C31 N1 V1 126.85(13)
C35 N1 V1 115.07(12)
N1 C31 C32 123.24(18)
N1 C31 H31A 118.4
C32 C31 H31A 118.4
C31 C32 C33 118.83(18)
C31 C32 H32A 120.6
C33 C32 H32A 120.6
C34 C33 C32 119.19(19)
C34 C33 H33A 120.4
C32 C33 H33A 120.4
C33 C34 C35 119.55(18)
C33 C34 H34A 120.2
C35 C34 H34A 120.2
N1 C35 C34 121.10(17)
N1 C35 C41 113.96(16)
C34 C35 C41 124.94(17)
C41 N2 C45 119.00(15)
C41 N2 V1 120.45(12)
C45 N2 V1 120.55(12)
N2 C41 C42 121.13(16)
N2 C41 C35 113.11(15)
C42 C41 C35 125.76(17)
C41 C42 C43 120.78(17)
C41 C42 H42A 119.6
C43 C42 H42A 119.6
C42 C43 C44 117.36(17)
C42 C43 C61 120.95(17)
C44 C43 C61 121.69(17)
C45 C44 C43 120.50(17)
C45 C44 H44A 119.8
C43 C44 H44A 119.8
C44 C45 N2 121.23(17)
C44 C45 C55 125.78(17)
N2 C45 C55 112.97(16)
C51 N3 C55 117.62(17)
C51 N3 V1 127.22(14)
C55 N3 V1 115.08(12)
N3 C51 C52 123.1(2)
N3 C51 H51A 118.5
C52 C51 H51A 118.5
C51 C52 C53 119.15(19)
C51 C52 H52A 120.4
C53 C52 H52A 120.4
C54 C53 C52 119.1(2)
C54 C53 H53A 120.4
C52 C53 H53A 120.4
C53 C54 C55 119.7(2)
C53 C54 H54A 120.2
C55 C54 H54A 120.2
N3 C55 C54 121.35(17)
N3 C55 C45 113.83(16)
C54 C55 C45 124.79(18)
C62 C61 C66 117.46(18)
C62 C61 C43 121.47(18)
C66 C61 C43 121.08(18)
C63 C62 C61 121.1(2)
C63 C62 H62A 119.4
C61 C62 H62A 119.4
C64 C63 C62 120.7(2)
C64 C63 H63A 119.6
C62 C63 H63A 119.6
C63 C64 C65 119.1(2)
C63 C64 H64A 120.5
C65 C64 H64A 120.5
C64 C65 C66 120.7(2)
C64 C65 H65A 119.6
C66 C65 H65A 119.6
C65 C66 C61 120.9(2)
C65 C66 H66A 119.5
C61 C66 H66A 119.5

loop_
_geom_bond_atom_site_label_1
_geom_bond_atom_site_label_2
_geom_bond_distance
V1 N2 1.9643(15)
V1 C21 2.089(2)
V1 C11 2.0895(18)
V1 N3 2.1133(16)
V1 N1 2.1193(16)
C11 Si1 1.855(2)
C11 H11A 0.9900
C11 H11B 0.9900
Si1 C14 1.868(2)
Si1 C12 1.876(2)
Si1 C13 1.881(2)
C12 H12A 0.9800
C12 H12B 0.9800
C12 H12C 0.9800
C13 H13A 0.9800
C13 H13B 0.9800
C13 H13C 0.9800
C14 H14A 0.9800
C14 H14B 0.9800
C14 H14C 0.9800
C21 Si2 1.8514(19)
C21 H21A 0.9900
C21 H21B 0.9900
Si2 C24 1.869(2)
Si2 C23 1.870(2)
Si2 C22 1.878(2)
C22 H22A 0.9800
C22 H22B 0.9800
C22 H22C 0.9800
C23 H23A 0.9800
C23 H23B 0.9800
C23 H23C 0.9800
C24 H24A 0.9800
C24 H24B 0.9800
C24 H24C 0.9800
N1 C31 1.349(2)
N1 C35 1.364(2)
C31 C32 1.370(3)
C31 H31A 0.9500
C32 C33 1.385(3)
C32 H32A 0.9500
C33 C34 1.380(3)
C33 H33A 0.9500
C34 C35 1.394(3)
C34 H34A 0.9500
C35 C41 1.461(3)
N2 C41 1.377(2)
N2 C45 1.380(2)
C41 C42 1.377(2)
C42 C43 1.407(3)
C42 H42A 0.9500
C43 C44 1.412(3)
C43 C61 1.480(3)
C44 C45 1.377(3)
C44 H44A 0.9500
C45 C55 1.462(3)
N3 C51 1.358(2)
N3 C55 1.374(2)
C51 C52 1.374(3)
C51 H51A 0.9500
C52 C53 1.387(3)
C52 H52A 0.9500
C53 C54 1.380(3)
C53 H53A 0.9500
C54 C55 1.393(3)
C54 H54A 0.9500
C61 C62 1.388(3)
C61 C66 1.402(3)
C62 C63 1.384(3)
C62 H62A 0.9500
C63 C64 1.376(3)
C63 H63A 0.9500
C64 C65 1.378(3)
C64 H64A 0.9500
C65 C66 1.380(3)
C65 H65A 0.9500
C66 H66A 0.9500

loop_
_geom_torsion_atom_site_label_1
_geom_torsion_atom_site_label_2
_geom_torsion_atom_site_label_3
_geom_torsion_atom_site_label_4
_geom_torsion
V1 C11 Si1 C14 -55.81(14)
V1 C11 Si1 C12 -175.59(11)
V1 C11 Si1 C13 63.33(13)
V1 C21 Si2 C24 179.41(10)
V1 C21 Si2 C23 -61.39(16)
V1 C21 Si2 C22 59.65(15)
C35 N1 C31 C32 0.0(3)
V1 N1 C31 C32 -179.81(15)
N1 C31 C32 C33 0.6(3)
C31 C32 C33 C34 -0.9(3)
C32 C33 C34 C35 0.5(3)
C31 N1 C35 C34 -0.3(3)
V1 N1 C35 C34 179.51(14)
C31 N1 C35 C41 179.08(16)
V1 N1 C35 C41 -1.1(2)
C33 C34 C35 N1 0.0(3)
C33 C34 C35 C41 -179.27(18)
C45 N2 C41 C42 -0.7(3)
V1 N2 C41 C42 179.93(14)
C45 N2 C41 C35 179.34(16)
V1 N2 C41 C35 0.0(2)
N1 C35 C41 N2 0.8(2)
C34 C35 C41 N2 -179.88(17)
N1 C35 C41 C42 -179.20(17)
C34 C35 C41 C42 0.2(3)
N2 C41 C42 C43 -0.2(3)
C35 C41 C42 C43 179.77(17)
C41 C42 C43 C44 0.7(3)
C41 C42 C43 C61 179.94(17)
C42 C43 C44 C45 -0.3(3)
C61 C43 C44 C45 -179.55(18)
C43 C44 C45 N2 -0.6(3)
C43 C44 C45 C55 177.96(18)
C41 N2 C45 C44 1.1(3)
V1 N2 C45 C44 -179.55(14)
C41 N2 C45 C55 -177.63(16)
V1 N2 C45 C55 1.8(2)
C55 N3 C51 C52 -1.2(3)
V1 N3 C51 C52 175.22(15)
N3 C51 C52 C53 1.0(3)
C51 C52 C53 C54 0.2(3)
C52 C53 C54 C55 -1.1(3)
C51 N3 C55 C54 0.3(3)
V1 N3 C55 C54 -176.59(15)
C51 N3 C55 C45 178.27(17)
V1 N3 C55 C45 1.4(2)
C53 C54 C55 N3 0.9(3)
C53 C54 C55 C45 -176.92(19)
C44 C45 C55 N3 179.38(18)
N2 C45 C55 N3 -2.0(2)
C44 C45 C55 C54 -2.7(3)
N2 C45 C55 C54 175.94(18)
C42 C43 C61 C62 -22.0(3)
C44 C43 C61 C62 157.26(19)
C42 C43 C61 C66 158.02(18)
C44 C43 C61 C66 -22.8(3)
C66 C61 C62 C63 -0.6(3)
C43 C61 C62 C63 179.3(2)
C61 C62 C63 C64 0.8(4)
C62 C63 C64 C65 0.0(4)
C63 C64 C65 C66 -1.0(4)
C64 C65 C66 C61 1.2(3)
C62 C61 C66 C65 -0.4(3)
C43 C61 C66 C65 179.66(19)
